data_9014003
loop_
_publ_author_name
'Wang, L.'
'Zhou, K.'
'Shi, J.'

_publ_section_title
;
 Refinement of the qilianshanite structure
;
_journal_name_full 'Geological Review'
_journal_page_first 347
_journal_page_last 353
_journal_volume 40
_journal_year 1994
_chemical_compound_source 'Qinghai Province, China'
_chemical_formula_structural NaH4(CO3)(BO3)*2(H2O)
_chemical_formula_sum 'C H8 B Na O8'
_chemical_name_mineral Qilianshanite
_space_group_IT_number 5
_symmetry_space_group_name_Hall 'C 2y'
_symmetry_space_group_name_H-M 'C 1 2 1'
_cell_angle_alpha 90
_cell_angle_beta 100.46
_cell_angle_gamma 90
_cell_formula_units_Z 4
_cell_length_a 16.119
_cell_length_b 6.928
_cell_length_c 6.730
_cell_volume 739.066
_database_code_amcsd 0012663
_exptl_crystal_density_diffrn 1.635
_cod_original_formula_sum 'Na C B (O8 H8)'
_cod_database_code 9014003

loop_
_space_group_symop_operation_xyz
x,y,z
1/2+x,1/2+y,z
-x,y,-z
1/2-x,1/2+y,-z

loop_
_atom_site_aniso_label
_atom_site_aniso_U_11
_atom_site_aniso_U_22
_atom_site_aniso_U_33
_atom_site_aniso_U_12
_atom_site_aniso_U_13
_atom_site_aniso_U_23
Na1 0.01900 0.03700 0.03400 0.00000 0.00500 0.00000
Na2 0.02200 0.04000 0.03400 0.00000 0.00400 0.00000
C 0.04900 0.05000 0.03600 -0.04000 0.00300 0.00000
B 0.02100 0.03500 0.01700 0.01000 0.00500 -0.01000
O-H1 0.03700 0.07600 0.02400 -0.02000 0.00600 -0.01000
O-H2 0.02700 0.05200 0.02900 -0.02000 0.00300 -0.02000
O-H3 0.02300 0.04600 0.04000 0.00000 0.00200 0.00000
O4 0.02400 0.08000 0.02300 0.01000 0.01100 0.01000
O-H5 0.02100 0.07200 0.03200 0.00000 -0.00100 0.01000
O6 0.02100 0.08000 0.03500 0.02000 0.00000 -0.01000
Wat7 0.04000 0.06000 0.07000 -0.02100 0.03000 -0.01000
Wat8 0.03200 0.02900 0.02000 -0.01800 -0.00300 -0.00400

loop_
_atom_site_label
_atom_site_fract_x
_atom_site_fract_y
_atom_site_fract_z
_atom_site_U_iso_or_equiv
_atom_site_type_symbol
_atom_site_attached_hydrogens
Na1 0.50000 0.00000 0.50000 0.03040 Na 0
Na2 0.50000 0.00300 0.00000 0.03166 Na 0
C 0.69010 0.00500 0.32600 0.04559 C 0
B 0.81900 0.00700 -0.10500 0.02406 B 0
O-H1 0.73710 -0.00200 -0.15700 0.04559 O 1
O-H2 0.85990 0.00100 0.08000 0.03673 O 1
O-H3 0.86450 0.00000 -0.25800 0.03673 O 1
O4 0.64450 0.02400 0.47400 0.04306 O 0
O-H5 0.77230 -0.00400 0.37200 0.04306 O 1
O6 0.64780 0.01400 0.13700 0.04559 O 0
Wat7 0.48300 0.25100 0.24100 0.05066 O 2
Wat8 0.99000 0.26600 0.24100 0.02660 O 2

loop_
_cod_changelog_entry_id
_cod_changelog_entry_author
_cod_changelog_entry_date
_cod_changelog_entry_text
1
;cod-tools version 3.8.0
Id: cif_guess_AMCSD_atom_types 9574 2023-05-10 09:00:05Z saulius
;
2023-05-10T18:54:47+03:00
;Derived atom types and hydrogen counts
from atom names that follow the AMCSD naming convention
(Wat == water, O-H == hydroxyl).
;
2
;cod-tools version 3.10.1
Id: cif_fix_AMCSD_aniso_labels 10200 2024-08-01 14:09:44Z saulius
;
2024-08-02T12:21:54+03:00
;Changed the following '_atom_site_aniso_label' values:
'OH1' -> 'O-H1'
'OH2' -> 'O-H2'
'OH3' -> 'O-H3'
'OH5' -> 'O-H5'
;

loop_
_cod_related_entry_id
_cod_related_entry_database
_cod_related_entry_code
1 AMCSD 0012663
